data_7708088
loop_
_publ_author_name
'Habib, Ahsan Md.'
'Breedlove, Brian. K.'
'Goulven , Cosquer Goulven'
'Yamashita, Masahiro'

_publ_section_title
;
 Enhancement of the electrocatalytic abilities toward CO2 reduction by
 tethering redox-active metal complexes to the active site.
;
_journal_name_full 'Dalton Transactions'
_journal_paper_doi 10.1039/D1DT02318G
_journal_year 2021
_chemical_formula_sum 'C36 H44 Cl2 N4 Ni'
_chemical_formula_weight 662.36
_space_group_crystal_system orthorhombic
_space_group_IT_number 36
_space_group_name_Hall 'C 2c -2c'
_space_group_name_H-M_alt 'C c m 21'
_atom_sites_solution_hydrogens geom
_audit_creation_method SHELXL-2014/7
_audit_update_record
;
2020-12-01 deposited with the CCDC.	2021-08-16 downloaded from the CCDC.
;
_cell_angle_alpha 90
_cell_angle_beta 90
_cell_angle_gamma 90
_cell_formula_units_Z 4
_cell_length_a 7.7774(8)
_cell_length_b 25.294(3)
_cell_length_c 16.4763(17)
_cell_measurement_reflns_used 3458
_cell_measurement_temperature 298(2)
_cell_measurement_theta_max 26.717
_cell_measurement_theta_min 2.472
_cell_volume 3241.2(6)
_computing_structure_refinement 'SHELXL-2014/7 (Sheldrick, 2014)'
_diffrn_ambient_temperature 298(2)
_diffrn_measured_fraction_theta_full 0.999
_diffrn_measured_fraction_theta_max 0.995
_diffrn_measurement_device_type 'Bruker Apex II'
_diffrn_radiation_type MoK\a
_diffrn_radiation_wavelength 0.71073
_diffrn_reflns_av_R_equivalents 0.0341
_diffrn_reflns_av_unetI/netI 0.0569
_diffrn_reflns_Laue_measured_fraction_full 0.999
_diffrn_reflns_Laue_measured_fraction_max 0.995
_diffrn_reflns_limit_h_max 9
_diffrn_reflns_limit_h_min -9
_diffrn_reflns_limit_k_max 28
_diffrn_reflns_limit_k_min -32
_diffrn_reflns_limit_l_max 20
_diffrn_reflns_limit_l_min -20
_diffrn_reflns_number 8116
_diffrn_reflns_point_group_measured_fraction_full 0.991
_diffrn_reflns_point_group_measured_fraction_max 0.985
_diffrn_reflns_theta_full 25.242
_diffrn_reflns_theta_max 26.717
_diffrn_reflns_theta_min 2.472
_exptl_absorpt_coefficient_mu 0.795
_exptl_crystal_colour green
_exptl_crystal_density_diffrn 1.357
_exptl_crystal_description plate
_exptl_crystal_F_000 1400
_exptl_crystal_size_max 0.3
_exptl_crystal_size_mid 0.2
_exptl_crystal_size_min 0.02
_refine_diff_density_max 1.238
_refine_diff_density_min -0.873
_refine_diff_density_rms 0.074
_refine_ls_abs_structure_details
;
 Flack x determined using 1100 quotients [(I+)-(I-)]/[(I+)+(I-)]
 (Parsons, Flack and Wagner, Acta Cryst. B69 (2013) 249-259).
;
_refine_ls_abs_structure_Flack 0.055(9)
_refine_ls_extinction_method none
_refine_ls_goodness_of_fit_ref 0.998
_refine_ls_hydrogen_treatment constr
_refine_ls_matrix_type full
_refine_ls_number_parameters 196
_refine_ls_number_reflns 3458
_refine_ls_number_restraints 15
_refine_ls_restrained_S_all 1.164
_refine_ls_R_factor_all 0.0714
_refine_ls_R_factor_gt 0.0530
_refine_ls_shift/su_max 0.025
_refine_ls_shift/su_mean 0.001
_refine_ls_structure_factor_coef Fsqd
_refine_ls_weighting_details 'w=1/[\s^2^(Fo^2^)+(0.0833P)^2^+4.2720P] where P=(Fo^2^+2Fc^2^)/3'
_refine_ls_weighting_scheme calc
_refine_ls_wR_factor_gt 0.1327
_refine_ls_wR_factor_ref 0.1428
_reflns_Friedel_coverage 0.907
_reflns_Friedel_fraction_full 0.983
_reflns_Friedel_fraction_max 0.973
_reflns_number_gt 2809
_reflns_number_total 3458
_reflns_threshold_expression 'I > 2\s(I)'
_cod_data_source_file d1dt02318g2.cif
_cod_data_source_block shelx
_cod_original_cell_volume 3241.3(6)
_cod_original_sg_symbol_H-M Ccm21
_cod_database_code 7708088
_shelx_shelxl_version_number 2014/7
_shelx_space_group_comment
;
The symmetry employed for this shelxl refinement is uniquely defined
by the following loop, which should always be used as a source of
symmetry information in preference to the above space-group names.
They are only intended as comments.
;

loop_
_space_group_symop_operation_xyz
'x, y, z'
'-x, -y, z+1/2'
'-x, y, z+1/2'
'x, -y, z'
'x+1/2, y+1/2, z'
'-x+1/2, -y+1/2, z+1/2'
'-x+1/2, y+1/2, z+1/2'
'x+1/2, -y+1/2, z'

loop_
_atom_site_label
_atom_site_type_symbol
_atom_site_fract_x
_atom_site_fract_y
_atom_site_fract_z
_atom_site_U_iso_or_equiv
_atom_site_adp_type
_atom_site_occupancy
_atom_site_site_symmetry_order
_atom_site_calc_flag
_atom_site_refinement_flags_posn
_atom_site_refinement_flags_adp
_atom_site_refinement_flags_occupancy
_atom_site_disorder_assembly
_atom_site_disorder_group
C1 C 0.3985(8) 0.1342(3) 0.2014(4) 0.0403(15) Uani 1 1 d . . . . .
C3 C 0.8650(9) 0.0877(3) -0.0057(4) 0.0393(15) Uani 1 1 d . . . . .
H3A H 0.7593 0.1080 -0.0043 0.047 Uiso 1 1 calc R U . . .
H3B H 0.8570 0.0630 -0.0506 0.047 Uiso 1 1 calc R U . . .
C4 C 0.4494(9) 0.0849(3) 0.1538(4) 0.0484(19) Uani 1 1 d . . . . .
H4A H 0.3528 0.0607 0.1542 0.058 Uiso 1 1 calc R U . . .
H4B H 0.4692 0.0952 0.0978 0.058 Uiso 1 1 calc R U . . .
C5 C 1.2962(12) 0.1405(4) -0.0754(6) 0.062(3) Uani 1 1 d . . . . .
H5 H 1.3901 0.1284 -0.1049 0.075 Uiso 1 1 calc R U . . .
C6 C 0.4056(13) 0.2286(4) 0.2144(7) 0.071(3) Uani 1 1 d . . . . .
H6 H 0.4439 0.2611 0.1954 0.085 Uiso 1 1 calc R U . . .
C7 C 1.1549(10) 0.1080(3) -0.0646(5) 0.0494(19) Uani 1 1 d . . . . .
H7 H 1.1543 0.0744 -0.0876 0.059 Uiso 1 1 calc R U . . .
C8 C 0.3014(10) 0.1321(4) 0.2698(7) 0.060(3) Uani 1 1 d . . . . .
H8 H 0.2639 0.0995 0.2891 0.072 Uiso 1 1 calc R U . . .
C9 C 1.2987(14) 0.1903(3) -0.0427(6) 0.062(2) Uani 1 1 d . . . . .
H9 H 1.3942 0.2120 -0.0496 0.075 Uiso 1 1 calc R U . . .
C10 C 1.0172(12) 0.1756(3) 0.0120(6) 0.059(2) Uani 1 1 d . . . . .
H10 H 0.9237 0.1880 0.0416 0.070 Uiso 1 1 calc R U . . .
C12 C 1.1596(13) 0.2077(3) 0.0001(7) 0.069(3) Uani 1 1 d . . . . .
H12 H 1.1601 0.2417 0.0216 0.083 Uiso 1 1 calc R U . . .
C13 C 0.4449(12) 0.1831(4) 0.1726(6) 0.063(2) Uani 1 1 d . . . . .
H13 H 0.5042 0.1855 0.1237 0.075 Uiso 1 1 calc R U . . .
C14 C 0.3113(15) 0.2258(4) 0.2830(7) 0.082(3) Uani 1 1 d . . . . .
H14 H 0.2825 0.2563 0.3114 0.098 Uiso 1 1 calc R U . . .
C15 C 0.2585(16) 0.1769(5) 0.3103(7) 0.091(4) Uani 1 1 d . . . . .
H15 H 0.1924 0.1746 0.3572 0.109 Uiso 1 1 calc R U . . .
C17 C 1.0150(9) 0.1249(3) -0.0204(4) 0.0393(15) Uani 1 1 d . . . . .
C020 C 0.7436(17) 0.0854(7) 0.2122(9) 0.0421(13) Uani 0.491(10) 1 d D . P A 2
H02A H 0.8180 0.0631 0.2448 0.051 Uiso 0.491(10) 1 calc R U P A 2
H02B H 0.7045 0.1147 0.2453 0.051 Uiso 0.491(10) 1 calc R U P A 2
C25B C 0.8372(17) 0.1051(6) 0.1388(8) 0.0421(13) Uani 0.491(10) 1 d D . P A 2
H25A H 0.9440 0.1215 0.1559 0.051 Uiso 0.491(10) 1 calc R U P A 2
H25B H 0.7680 0.1321 0.1126 0.051 Uiso 0.491(10) 1 calc R U P A 2
C20B C 0.7548(16) 0.0960(6) 0.1743(10) 0.0421(13) Uani 0.509(10) 1 d D . P A 1
H20A H 0.7201 0.1235 0.1368 0.051 Uiso 0.509(10) 1 calc R U P A 1
H20B H 0.7732 0.1126 0.2267 0.051 Uiso 0.509(10) 1 calc R U P A 1
C25A C 0.9243(16) 0.0738(7) 0.1457(7) 0.0421(13) Uani 0.509(10) 1 d D . P A 1
H25C H 1.0130 0.1007 0.1441 0.051 Uiso 0.509(10) 1 calc R U P A 1
H25D H 0.9622 0.0446 0.1796 0.051 Uiso 0.509(10) 1 calc R U P A 1
N1 N 0.8814(8) 0.0574(3) 0.0713(4) 0.066(2) Uani 1 1 d D . . . .
N2 N 0.6029(7) 0.0562(2) 0.1830(3) 0.0408(13) Uani 1 1 d D . . . .
Cl02 Cl 0.5079(3) 0.0000 -0.00676(15) 0.0452(6) Uani 1 2 d S T P . .
Cl03 Cl 1.0708(3) 0.0000 0.31314(12) 0.0399(5) Uani 1 2 d S T P . .
Ni01 Ni 0.69270(12) 0.0000 0.09866(6) 0.0316(3) Uani 1 2 d S T P A .
C10B C 1.0308(15) 0.0300(3) 0.0960(11) 0.0421(13) Uani 0.461(12) 1 d D . P A 2
H10A H 1.0582 0.0415 0.1506 0.051 Uiso 0.461(12) 1 calc R U P A 2
H10B H 1.1244 0.0415 0.0613 0.051 Uiso 0.461(12) 1 calc R U P A 2
C26A C 0.619(2) 0.0295(4) 0.2579(7) 0.0421(13) Uani 0.510(14) 1 d D . P A 1
H26A H 0.5263 0.0411 0.2927 0.051 Uiso 0.510(14) 1 calc R U P A 1
H26B H 0.7258 0.0411 0.2829 0.051 Uiso 0.510(14) 1 calc R U P A 1
C10A C 1.0400(14) 0.0199(4) 0.0442(7) 0.0421(13) Uani 0.539(12) 1 d D . P A 1
H10C H 1.0688 0.0304 -0.0108 0.051 Uiso 0.539(12) 1 calc R U P A 1
H10D H 1.1367 0.0304 0.0778 0.051 Uiso 0.539(12) 1 calc R U P A 1
C26B C 0.526(2) 0.0256(4) 0.2523(8) 0.0421(13) Uani 0.490(14) 1 d D . P A 2
H26C H 0.5844 0.0369 0.3013 0.051 Uiso 0.490(14) 1 calc R U P A 2
H26D H 0.4071 0.0369 0.2574 0.051 Uiso 0.490(14) 1 calc R U P A 2

loop_
_atom_site_aniso_label
_atom_site_aniso_U_11
_atom_site_aniso_U_22
_atom_site_aniso_U_33
_atom_site_aniso_U_23
_atom_site_aniso_U_13
_atom_site_aniso_U_12
C1 0.029(3) 0.053(4) 0.039(3) 0.003(3) -0.005(3) 0.008(3)
C3 0.039(3) 0.046(4) 0.034(3) 0.003(3) -0.008(3) 0.002(3)
C4 0.031(3) 0.067(5) 0.046(4) -0.006(3) -0.009(3) 0.010(3)
C5 0.062(6) 0.069(7) 0.056(5) -0.001(5) 0.004(4) -0.011(4)
C6 0.083(7) 0.050(5) 0.081(6) 0.011(5) 0.012(6) 0.018(4)
C7 0.065(5) 0.038(4) 0.045(4) -0.001(3) 0.013(4) -0.012(4)
C8 0.055(6) 0.057(6) 0.068(6) 0.005(5) 0.023(4) 0.005(4)
C9 0.072(6) 0.051(5) 0.065(5) 0.010(4) -0.009(4) -0.018(5)
C10 0.056(5) 0.051(5) 0.070(6) -0.006(4) -0.003(4) 0.009(4)
C12 0.085(7) 0.033(4) 0.089(7) -0.010(4) -0.014(6) 0.000(4)
C13 0.064(5) 0.065(6) 0.059(5) 0.016(4) 0.016(4) 0.032(4)
C14 0.109(9) 0.062(6) 0.074(7) -0.014(5) -0.005(6) 0.030(6)
C15 0.107(8) 0.101(9) 0.064(6) 0.004(6) 0.039(6) 0.044(7)
C17 0.043(4) 0.046(4) 0.029(3) 0.003(3) -0.007(3) 0.000(3)
C020 0.026(2) 0.072(4) 0.028(2) -0.012(3) -0.002(2) 0.004(2)
C25B 0.026(2) 0.072(4) 0.028(2) -0.012(3) -0.002(2) 0.004(2)
C20B 0.026(2) 0.072(4) 0.028(2) -0.012(3) -0.002(2) 0.004(2)
C25A 0.026(2) 0.072(4) 0.028(2) -0.012(3) -0.002(2) 0.004(2)
N1 0.042(4) 0.117(6) 0.039(3) 0.025(4) -0.017(3) -0.035(4)
N2 0.044(3) 0.040(3) 0.038(3) -0.004(2) -0.010(3) 0.005(2)
Cl02 0.0336(12) 0.0670(17) 0.0349(11) 0.000 -0.0124(10) 0.000
Cl03 0.0365(12) 0.0532(14) 0.0299(11) 0.000 -0.0051(10) 0.000
Ni01 0.0232(5) 0.0462(6) 0.0256(5) 0.000 -0.0032(5) 0.000
C10B 0.026(2) 0.072(4) 0.028(2) -0.012(3) -0.002(2) 0.004(2)
C26A 0.026(2) 0.072(4) 0.028(2) -0.012(3) -0.002(2) 0.004(2)
C10A 0.026(2) 0.072(4) 0.028(2) -0.012(3) -0.002(2) 0.004(2)
C26B 0.026(2) 0.072(4) 0.028(2) -0.012(3) -0.002(2) 0.004(2)

loop_
_atom_type_symbol
_atom_type_description
_atom_type_scat_dispersion_real
_atom_type_scat_dispersion_imag
_atom_type_scat_source
C C 0.0033 0.0016 'International Tables Vol C Tables 4.2.6.8 and 6.1.1.4'
H H 0.0000 0.0000 'International Tables Vol C Tables 4.2.6.8 and 6.1.1.4'
N N 0.0061 0.0033 'International Tables Vol C Tables 4.2.6.8 and 6.1.1.4'
Cl Cl 0.1484 0.1585 'International Tables Vol C Tables 4.2.6.8 and 6.1.1.4'
Ni Ni 0.3393 1.1124 'International Tables Vol C Tables 4.2.6.8 and 6.1.1.4'

loop_
_geom_angle_atom_site_label_1
_geom_angle_atom_site_label_2
_geom_angle_atom_site_label_3
_geom_angle
_geom_angle_site_symmetry_1
_geom_angle_site_symmetry_3
_geom_angle_publ_flag
C8 C1 C13 118.0(8) . . ?
C8 C1 C4 122.6(7) . . ?
C13 C1 C4 119.4(7) . . ?
N1 C3 C17 112.9(6) . . ?
N1 C3 H3A 109.0 . . ?
C17 C3 H3A 109.0 . . ?
N1 C3 H3B 109.0 . . ?
C17 C3 H3B 109.0 . . ?
H3A C3 H3B 107.8 . . ?
N2 C4 C1 116.4(6) . . ?
N2 C4 H4A 108.2 . . ?
C1 C4 H4A 108.2 . . ?
N2 C4 H4B 108.2 . . ?
C1 C4 H4B 108.2 . . ?
H4A C4 H4B 107.3 . . ?
C9 C5 C7 120.5(9) . . ?
C9 C5 H5 119.7 . . ?
C7 C5 H5 119.7 . . ?
C14 C6 C13 119.7(9) . . ?
C14 C6 H6 120.1 . . ?
C13 C6 H6 120.1 . . ?
C17 C7 C5 120.7(8) . . ?
C17 C7 H7 119.7 . . ?
C5 C7 H7 119.7 . . ?
C1 C8 C15 120.8(10) . . ?
C1 C8 H8 119.6 . . ?
C15 C8 H8 119.6 . . ?
C12 C9 C5 119.2(9) . . ?
C12 C9 H9 120.4 . . ?
C5 C9 H9 120.4 . . ?
C12 C10 C17 119.8(8) . . ?
C12 C10 H10 120.1 . . ?
C17 C10 H10 120.1 . . ?
C9 C12 C10 121.2(8) . . ?
C9 C12 H12 119.4 . . ?
C10 C12 H12 119.4 . . ?
C1 C13 C6 121.5(8) . . ?
C1 C13 H13 119.2 . . ?
C6 C13 H13 119.2 . . ?
C6 C14 C15 118.9(9) . . ?
C6 C14 H14 120.6 . . ?
C15 C14 H14 120.6 . . ?
C14 C15 C8 121.0(10) . . ?
C14 C15 H15 119.5 . . ?
C8 C15 H15 119.5 . . ?
C7 C17 C10 118.6(7) . . ?
C7 C17 C3 119.9(7) . . ?
C10 C17 C3 121.4(7) . . ?
N2 C020 C25B 106.1(11) . . ?
N2 C020 H02A 110.5 . . ?
C25B C020 H02A 110.5 . . ?
N2 C020 H02B 110.5 . . ?
C25B C020 H02B 110.5 . . ?
H02A C020 H02B 108.7 . . ?
C020 C25B N1 113.3(11) . . ?
C020 C25B H25A 108.9 . . ?
N1 C25B H25A 108.9 . . ?
C020 C25B H25B 108.9 . . ?
N1 C25B H25B 108.9 . . ?
H25A C25B H25B 107.7 . . ?
C25A C20B N2 116.8(12) . . ?
C25A C20B H20A 108.1 . . ?
N2 C20B H20A 108.1 . . ?
C25A C20B H20B 108.1 . . ?
N2 C20B H20B 108.1 . . ?
H20A C20B H20B 107.3 . . ?
N1 C25A C20B 100.6(10) . . ?
N1 C25A H25C 111.6 . . ?
C20B C25A H25C 111.6 . . ?
N1 C25A H25D 111.6 . . ?
C20B C25A H25D 111.6 . . ?
H25C C25A H25D 109.4 . . ?
C25A N1 C3 130.2(10) . . ?
C10B N1 C3 124.7(9) . . ?
C25A N1 C10A 104.2(8) . . ?
C3 N1 C10A 97.6(6) . . ?
C10B N1 C25B 109.3(8) . . ?
C3 N1 C25B 100.2(7) . . ?
C25A N1 Ni01 101.0(7) . . ?
C10B N1 Ni01 100.0(6) . . ?
C3 N1 Ni01 118.4(4) . . ?
C10A N1 Ni01 100.7(5) . . ?
C25B N1 Ni01 102.2(6) . . ?
C26A N2 C4 126.4(8) . . ?
C020 N2 C4 118.9(9) . . ?
C020 N2 C26B 108.7(9) . . ?
C4 N2 C26B 100.3(7) . . ?
C26A N2 C20B 108.6(9) . . ?
C4 N2 C20B 105.4(8) . . ?
C26A N2 Ni01 102.8(6) . . ?
C020 N2 Ni01 108.8(7) . . ?
C4 N2 Ni01 112.6(4) . . ?
C26B N2 Ni01 106.5(5) . . ?
C20B N2 Ni01 97.1(6) . . ?
N2 Ni01 N2 84.9(3) . 4 ?
N2 Ni01 N1 146.6(2) . 4 ?
N2 Ni01 N1 84.7(3) 4 4 ?
N2 Ni01 N1 84.7(3) . . ?
N2 Ni01 N1 146.6(2) 4 . ?
N1 Ni01 N1 86.8(5) 4 . ?
N2 Ni01 Cl02 107.25(15) . . ?
N2 Ni01 Cl02 107.25(15) 4 . ?
N1 Ni01 Cl02 106.18(17) 4 . ?
N1 Ni01 Cl02 106.18(17) . . ?
N1 C10B C10B 119.4(4) . 4 ?
N1 C10B H10A 107.5 . . ?
C10B C10B H10A 107.5 4 . ?
N1 C10B H10B 107.5 . . ?
C10B C10B H10B 107.5 4 . ?
H10A C10B H10B 107.0 . . ?
N2 C26A C26A 118.6(5) . 4 ?
N2 C26A H26A 107.7 . . ?
C26A C26A H26A 107.7 4 . ?
N2 C26A H26B 107.7 . . ?
C26A C26A H26B 107.7 4 . ?
H26A C26A H26B 107.1 . . ?
C10A C10A N1 125.9(4) 4 . ?
C10A C10A H10C 105.9 4 . ?
N1 C10A H10C 105.8 . . ?
C10A C10A H10D 105.9 4 . ?
N1 C10A H10D 105.8 . . ?
H10C C10A H10D 106.2 . . ?
C26B C26B N2 121.0(5) 4 . ?
C26B C26B H26C 107.1 4 . ?
N2 C26B H26C 107.1 . . ?
C26B C26B H26D 107.1 4 . ?
N2 C26B H26D 107.1 . . ?
H26C C26B H26D 106.8 . . ?

loop_
_geom_bond_atom_site_label_1
_geom_bond_atom_site_label_2
_geom_bond_distance
_geom_bond_site_symmetry_2
_geom_bond_publ_flag
C1 C8 1.358(12) . ?
C1 C13 1.372(12) . ?
C1 C4 1.524(10) . ?
C3 N1 1.487(9) . ?
C3 C17 1.518(10) . ?
C3 H3A 0.9700 . ?
C3 H3B 0.9700 . ?
C4 N2 1.478(9) . ?
C4 H4A 0.9700 . ?
C4 H4B 0.9700 . ?
C5 C9 1.371(14) . ?
C5 C7 1.384(12) . ?
C5 H5 0.9300 . ?
C6 C14 1.350(16) . ?
C6 C13 1.375(13) . ?
C6 H6 0.9300 . ?
C7 C17 1.378(11) . ?
C7 H7 0.9300 . ?
C8 C15 1.359(16) . ?
C8 H8 0.9300 . ?
C9 C12 1.364(15) . ?
C9 H9 0.9300 . ?
C10 C12 1.387(13) . ?
C10 C17 1.390(11) . ?
C10 H10 0.9300 . ?
C12 H12 0.9300 . ?
C13 H13 0.9300 . ?
C14 C15 1.378(16) . ?
C14 H14 0.9300 . ?
C15 H15 0.9300 . ?
C020 N2 1.405(14) . ?
C020 C25B 1.498(17) . ?
C020 H02A 0.9700 . ?
C020 H02B 0.9700 . ?
C25B N1 1.677(14) . ?
C25B H25A 0.9700 . ?
C25B H25B 0.9700 . ?
C20B C25A 1.508(16) . ?
C20B N2 1.558(15) . ?
C20B H20A 0.9700 . ?
C20B H20B 0.9700 . ?
C25A N1 1.336(13) . ?
C25A H25C 0.9700 . ?
C25A H25D 0.9700 . ?
N1 C10B 1.412(12) . ?
N1 C10A 1.619(12) . ?
N1 Ni01 2.113(6) . ?
N2 C26A 1.413(12) . ?
N2 C26B 1.505(13) . ?
N2 Ni01 2.108(6) . ?
Cl02 Ni01 2.254(2) . ?
Ni01 N2 2.108(6) 4 ?
Ni01 N1 2.113(6) 4 ?
C10B C10B 1.519(13) 4 ?
C10B H10A 0.9700 . ?
C10B H10B 0.9700 . ?
C26A C26A 1.49(2) 4 ?
C26A H26A 0.9700 . ?
C26A H26B 0.9700 . ?
C10A C10A 1.007(18) 4 ?
C10A H10C 0.9700 . ?
C10A H10D 0.9700 . ?
C26B C26B 1.29(2) 4 ?
C26B H26C 0.9700 . ?
C26B H26D 0.9700 . ?

loop_
_geom_torsion_atom_site_label_1
_geom_torsion_atom_site_label_2
_geom_torsion_atom_site_label_3
_geom_torsion_atom_site_label_4
_geom_torsion
_geom_torsion_site_symmetry_1
_geom_torsion_site_symmetry_2
_geom_torsion_site_symmetry_3
_geom_torsion_site_symmetry_4
_geom_torsion_publ_flag
C8 C1 C4 N2 -83.9(9) . . . . ?
C13 C1 C4 N2 99.2(9) . . . . ?
C9 C5 C7 C17 -0.6(14) . . . . ?
C13 C1 C8 C15 -3.0(14) . . . . ?
C4 C1 C8 C15 -179.8(9) . . . . ?
C7 C5 C9 C12 -0.5(15) . . . . ?
C5 C9 C12 C10 1.0(16) . . . . ?
C17 C10 C12 C9 -0.4(15) . . . . ?
C8 C1 C13 C6 4.6(13) . . . . ?
C4 C1 C13 C6 -178.4(8) . . . . ?
C14 C6 C13 C1 -3.7(15) . . . . ?
C13 C6 C14 C15 0.9(16) . . . . ?
C6 C14 C15 C8 0.7(19) . . . . ?
C1 C8 C15 C14 0.4(18) . . . . ?
C5 C7 C17 C10 1.2(12) . . . . ?
C5 C7 C17 C3 -176.9(7) . . . . ?
C12 C10 C17 C7 -0.7(12) . . . . ?
C12 C10 C17 C3 177.4(8) . . . . ?
N1 C3 C17 C7 92.2(9) . . . . ?
N1 C3 C17 C10 -85.9(9) . . . . ?
N2 C020 C25B N1 -51.0(14) . . . . ?
N2 C20B C25A N1 63.7(16) . . . . ?
C20B C25A N1 C3 80.9(13) . . . . ?
C20B C25A N1 C10A -166.1(10) . . . . ?
C20B C25A N1 Ni01 -62.0(12) . . . . ?
C17 C3 N1 C25A 46.1(12) . . . . ?
C17 C3 N1 C10B -48.4(11) . . . . ?
C17 C3 N1 C10A -69.7(7) . . . . ?
C17 C3 N1 C25B 73.9(8) . . . . ?
C17 C3 N1 Ni01 -176.2(5) . . . . ?
C020 C25B N1 C10B -81.6(12) . . . . ?
C020 C25B N1 C3 145.9(10) . . . . ?
C020 C25B N1 Ni01 23.7(11) . . . . ?
C25B C020 N2 C4 -78.5(12) . . . . ?
C25B C020 N2 C26B 167.8(10) . . . . ?
C25B C020 N2 Ni01 52.2(12) . . . . ?
C1 C4 N2 C26A 65.7(11) . . . . ?
C1 C4 N2 C020 -38.1(11) . . . . ?
C1 C4 N2 C26B 80.1(8) . . . . ?
C1 C4 N2 C20B -62.3(9) . . . . ?
C1 C4 N2 Ni01 -167.0(5) . . . . ?
C25A C20B N2 C26A 81.2(13) . . . . ?
C25A C20B N2 C4 -140.8(12) . . . . ?
C25A C20B N2 Ni01 -25.0(13) . . . . ?
C3 N1 C10B C10B -109.2(7) . . . 4 ?
C25B N1 C10B C10B 132.7(6) . . . 4 ?
Ni01 N1 C10B C10B 25.9(6) . . . 4 ?
C4 N2 C26A C26A 107.1(7) . . . 4 ?
C20B N2 C26A C26A -126.3(6) . . . 4 ?
Ni01 N2 C26A C26A -24.1(6) . . . 4 ?
C25A N1 C10A C10A 102.2(8) . . . 4 ?
C3 N1 C10A C10A -123.0(5) . . . 4 ?
Ni01 N1 C10A C10A -2.1(5) . . . 4 ?
C020 N2 C26B C26B -116.3(8) . . . 4 ?
C4 N2 C26B C26B 118.3(5) . . . 4 ?
Ni01 N2 C26B C26B 0.8(6) . . . 4 ?
